data_7032725
loop_
_publ_author_name
'Fomina, Irina'
'Dobrokhotova, Zhanna'
'Ilyukhin, Andrey Borisovich'
'Zhilov, Valery'
'Bogomyakov, Artem Stepanovich'
'Antoshkov, Andrey'
'Zavorotnii, Yurii S.'
'Gerasimova, Vasilisa'
'Novotortsev, Vladimir M.'
'Eremenko, Igor Leonidovich'

_publ_section_title
;
 Heterodinuclear (Sm, Tb) lanthanide pivalates with heterocyclic N-donors:
 synthesis, structure, thermal behavior, magnetic and photoluminescence
 properties
;
_journal_name_full 'Dalton Trans.'
_journal_paper_doi 10.1039/C4DT02590C
_journal_year 2014
_chemical_formula_moiety 'C54 H70 N4 O12 Sm Tb'
_chemical_formula_sum 'C54 H70 N4 O12 Sm Tb'
_chemical_formula_weight 1276.41
_chemical_name_systematic
;
 ?
;
_space_group_IT_number 2
_symmetry_cell_setting triclinic
_symmetry_Int_Tables_number 2
_symmetry_space_group_name_Hall '-P 1'
_symmetry_space_group_name_H-M 'P -1'
_atom_sites_solution_hydrogens geom
_audit_creation_date 2014-01-21T00:34:30-00:00
_audit_creation_method 'WinGX routine CIF_UPDATE'
_cell_angle_alpha 113.092(2)
_cell_angle_beta 99.678(3)
_cell_angle_gamma 96.877(3)
_cell_formula_units_Z 1
_cell_length_a 10.288(2)
_cell_length_b 11.9691(12)
_cell_length_c 12.7440(13)
_cell_measurement_reflns_used 2430
_cell_measurement_temperature 150(2)
_cell_measurement_theta_max 43.89
_cell_measurement_theta_min 4.77
_cell_volume 1392.8(3)
_computing_cell_refinement 'Bruker SAINT'
_computing_data_collection 'Bruker APEX2'
_computing_data_reduction 'Bruker SAINT'
_computing_molecular_graphics 'Bruker SHELXTL'
_computing_publication_material 'Bruker SHELXTL'
_computing_structure_refinement 'SHELXL-2013 (Sheldrick, 2013)'
_computing_structure_solution 'SHELXS-97 (Sheldrick, 2008)'
_diffrn_ambient_temperature 150(2)
_diffrn_measured_fraction_theta_full 0.977
_diffrn_measured_fraction_theta_max 0.961
_diffrn_measurement_device_type 'Bruker APEX-II CCD'
_diffrn_measurement_method '\f and \w scans'
_diffrn_radiation_monochromator graphite
_diffrn_radiation_type MoK\a
_diffrn_radiation_wavelength 0.71073
_diffrn_reflns_av_R_equivalents 0.0564
_diffrn_reflns_Laue_measured_fraction_full 0.977
_diffrn_reflns_Laue_measured_fraction_max 0.961
_diffrn_reflns_limit_h_max 12
_diffrn_reflns_limit_h_min -12
_diffrn_reflns_limit_k_max 14
_diffrn_reflns_limit_k_min -14
_diffrn_reflns_limit_l_max 15
_diffrn_reflns_limit_l_min -15
_diffrn_reflns_number 10023
_diffrn_reflns_point_group_measured_fraction_full 0.977
_diffrn_reflns_point_group_measured_fraction_max 0.961
_diffrn_reflns_theta_full 25
_diffrn_reflns_theta_max 26.258
_diffrn_reflns_theta_min 2.827
_diffrn_standards_number 0
_exptl_absorpt_coefficient_mu 2.364
_exptl_absorpt_correction_T_max 0.745
_exptl_absorpt_correction_T_min 0.571
_exptl_absorpt_correction_type multi-scan
_exptl_absorpt_process_details 'SADABS (Sheldrick, 2003)'
_exptl_crystal_colour colourless
_exptl_crystal_density_diffrn 1.522
_exptl_crystal_description block
_exptl_crystal_F_000 645
_exptl_crystal_size_max 0.32
_exptl_crystal_size_mid 0.12
_exptl_crystal_size_min 0.03
_refine_diff_density_max 1.028
_refine_diff_density_min -1.522
_refine_diff_density_rms 0.144
_refine_ls_extinction_method none
_refine_ls_goodness_of_fit_ref 1
_refine_ls_hydrogen_treatment constr
_refine_ls_matrix_type full
_refine_ls_number_parameters 379
_refine_ls_number_reflns 5390
_refine_ls_number_restraints 122
_refine_ls_restrained_S_all 1
_refine_ls_R_factor_all 0.08
_refine_ls_R_factor_gt 0.0502
_refine_ls_shift/su_max 0
_refine_ls_shift/su_mean 0
_refine_ls_structure_factor_coef Fsqd
_refine_ls_weighting_details 'w=1/[\s^2^(Fo^2^)+(0.0500P)^2^] where P=(Fo^2^+2Fc^2^)/3'
_refine_ls_weighting_scheme calc
_refine_ls_wR_factor_gt 0.1014
_refine_ls_wR_factor_ref 0.1129
_reflns_number_gt 4073
_reflns_number_total 5390
_reflns_threshold_expression 'I > 2\s(I)'
_cod_data_source_file c4dt02590c2.cif
_cod_data_source_block 1
_cod_database_code 7032725

loop_
_symmetry_equiv_pos_as_xyz
'x, y, z'
'-x, -y, -z'

loop_
_atom_site_label
_atom_site_type_symbol
_atom_site_fract_x
_atom_site_fract_y
_atom_site_fract_z
_atom_site_U_iso_or_equiv
_atom_site_adp_type
_atom_site_occupancy
_atom_site_calc_flag
_atom_site_disorder_assembly
_atom_site_disorder_group
Sm1 Sm 0.12024(3) 0.23329(3) 0.15568(3) 0.02803(13) Uani 0.5 d . .
Tb1 Tb 0.12024(3) 0.23329(3) 0.15568(3) 0.02803(13) Uani 0.5 d . .
O1 O 0.0949(6) 0.1061(5) -0.0350(4) 0.0528(14) Uani 1 d . .
O2 O -0.0164(5) -0.0657(5) -0.1841(5) 0.0514(14) Uani 1 d . .
O3 O 0.1045(5) 0.3796(5) 0.0704(4) 0.0468(13) Uani 1 d . .
O4 O 0.2988(5) 0.3945(5) 0.1798(5) 0.0484(14) Uani 1 d . .
O5 O 0.3071(5) 0.1391(5) 0.1949(4) 0.0419(12) Uani 1 d . .
O6 O 0.2459(5) 0.2675(5) 0.3470(4) 0.0458(13) Uani 1 d . .
N1 N 0.0464(5) 0.4184(5) 0.2986(5) 0.0354(14) Uani 1 d . .
N2 N -0.1342(5) 0.2284(5) 0.1183(5) 0.0312(13) Uani 1 d . .
C1 C 0.0683(7) 0.0339(7) -0.1409(6) 0.0355(17) Uani 1 d . .
C2 C 0.1356(8) 0.0726(7) -0.2225(6) 0.0441(19) Uani 1 d . .
C3 C 0.1292(12) -0.0413(9) -0.3362(8) 0.100(4) Uani 1 d . .
H3A H 0.0349 -0.0794 -0.3773 0.15 Uiso 1 calc . .
H3B H 0.1731 -0.1015 -0.3172 0.15 Uiso 1 calc . .
H3C H 0.1756 -0.0155 -0.3867 0.15 Uiso 1 calc . .
C4 C 0.2829(10) 0.1328(10) -0.1593(10) 0.087(3) Uani 1 d . .
H4A H 0.2871 0.2065 -0.0876 0.131 Uiso 1 calc . .
H4B H 0.3287 0.1571 -0.2109 0.131 Uiso 1 calc . .
H4C H 0.3271 0.0736 -0.139 0.131 Uiso 1 calc . .
C5 C 0.0638(12) 0.1654(11) -0.2490(10) 0.097(4) Uani 1 d . .
H5A H -0.0304 0.1258 -0.2896 0.146 Uiso 1 calc . .
H5B H 0.108 0.1937 -0.2991 0.146 Uiso 1 calc . .
H5C H 0.0674 0.2365 -0.1754 0.146 Uiso 1 calc . .
C6 C 0.2248(7) 0.4361(6) 0.1215(5) 0.0400(18) Uani 1 d . .
C7 C 0.2764(7) 0.5542(7) 0.1109(7) 0.053(2) Uani 1 d . .
C8A C 0.175(2) 0.638(2) 0.131(2) 0.089(9) Uani 0.5 d A 1
H8AA H 0.0884 0.5931 0.0747 0.133 Uiso 0.5 calc A 1
H8AB H 0.2076 0.7121 0.1205 0.133 Uiso 0.5 calc A 1
H8AC H 0.1623 0.6623 0.2111 0.133 Uiso 0.5 calc A 1
C9A C 0.298(3) 0.518(3) -0.0131(17) 0.127(13) Uani 0.5 d A 1
H9AA H 0.213 0.4718 -0.0707 0.191 Uiso 0.5 calc A 1
H9AB H 0.3657 0.4661 -0.0253 0.191 Uiso 0.5 calc A 1
H9AC H 0.3294 0.5932 -0.0229 0.191 Uiso 0.5 calc A 1
C10A C 0.409(2) 0.628(2) 0.202(2) 0.087(10) Uani 0.5 d A 1
H10A H 0.394 0.6511 0.2815 0.131 Uiso 0.5 calc A 1
H10B H 0.4401 0.7033 0.1927 0.131 Uiso 0.5 calc A 1
H10C H 0.4775 0.5768 0.1913 0.131 Uiso 0.5 calc A 1
C8B C 0.4283(14) 0.592(2) 0.153(2) 0.065(7) Uani 0.5 d A 2
H8BA H 0.4694 0.5461 0.0889 0.098 Uiso 0.5 calc A 2
H8BB H 0.4577 0.5728 0.2198 0.098 Uiso 0.5 calc A 2
H8BC H 0.4562 0.6811 0.1761 0.098 Uiso 0.5 calc A 2
C9B C 0.230(2) 0.530(2) -0.0174(14) 0.072(7) Uani 0.5 d A 2
H9BA H 0.1375 0.4811 -0.0489 0.108 Uiso 0.5 calc A 2
H9BB H 0.2896 0.4847 -0.0625 0.108 Uiso 0.5 calc A 2
H9BC H 0.232 0.6096 -0.0234 0.108 Uiso 0.5 calc A 2
C10B C 0.207(3) 0.655(2) 0.184(2) 0.092(10) Uani 0.5 d A 2
H10D H 0.1105 0.6338 0.1464 0.138 Uiso 0.5 calc A 2
H10E H 0.247 0.7352 0.1882 0.138 Uiso 0.5 calc A 2
H10F H 0.2187 0.6584 0.2632 0.138 Uiso 0.5 calc A 2
C11 C 0.3131(5) 0.1871(6) 0.3042(6) 0.0391(18) Uani 1 d . .
C12 C 0.4024(8) 0.1462(8) 0.3848(7) 0.057(2) Uani 1 d . .
C13A C 0.339(2) 0.150(2) 0.4854(17) 0.062(6) Uani 0.5 d B 1
H13A H 0.2616 0.0801 0.4559 0.093 Uiso 0.5 calc B 1
H13B H 0.3086 0.228 0.5188 0.093 Uiso 0.5 calc B 1
H13C H 0.4055 0.1428 0.5462 0.093 Uiso 0.5 calc B 1
C14A C 0.397(3) 0.0050(15) 0.313(2) 0.100(9) Uani 0.5 d B 1
H14A H 0.3039 -0.0375 0.2717 0.15 Uiso 0.5 calc B 1
H14B H 0.4325 -0.031 0.3657 0.15 Uiso 0.5 calc B 1
H14C H 0.4523 -0.0048 0.255 0.15 Uiso 0.5 calc B 1
C15A C 0.5415(17) 0.225(3) 0.434(3) 0.105(10) Uani 0.5 d B 1
H15A H 0.6033 0.1808 0.3901 0.158 Uiso 0.5 calc B 1
H15B H 0.5709 0.2414 0.5167 0.158 Uiso 0.5 calc B 1
H15C H 0.5413 0.3033 0.4267 0.158 Uiso 0.5 calc B 1
C13B C 0.489(2) 0.060(2) 0.3217(18) 0.091(8) Uani 0.5 d B 2
H13D H 0.4313 -0.0194 0.2657 0.137 Uiso 0.5 calc B 2
H13E H 0.5542 0.0474 0.3791 0.137 Uiso 0.5 calc B 2
H13F H 0.5368 0.098 0.2795 0.137 Uiso 0.5 calc B 2
C14B C 0.5112(19) 0.2704(19) 0.4717(19) 0.084(8) Uani 0.5 d B 2
H14D H 0.4653 0.3402 0.4981 0.126 Uiso 0.5 calc B 2
H14E H 0.5775 0.2875 0.4302 0.126 Uiso 0.5 calc B 2
H14F H 0.557 0.2593 0.5398 0.126 Uiso 0.5 calc B 2
C15B C 0.319(3) 0.100(3) 0.451(3) 0.117(14) Uani 0.5 d B 2
H15D H 0.2524 0.0255 0.3954 0.175 Uiso 0.5 calc B 2
H15E H 0.2729 0.1644 0.493 0.175 Uiso 0.5 calc B 2
H15F H 0.3776 0.0796 0.5069 0.175 Uiso 0.5 calc B 2
C16 C -0.2202(7) 0.1337(7) 0.0297(6) 0.0383(17) Uani 1 d . .
H16A H -0.1857 0.0724 -0.0257 0.046 Uiso 1 calc . .
C17 C -0.3587(7) 0.1212(8) 0.0150(7) 0.047(2) Uani 1 d . .
H17A H -0.4173 0.0529 -0.0502 0.056 Uiso 1 calc . .
C18 C -0.4104(8) 0.2066(8) 0.0940(8) 0.052(2) Uani 1 d . .
H18A H -0.5049 0.1969 0.0869 0.062 Uiso 1 calc . .
C19 C -0.3213(7) 0.3094(8) 0.1865(7) 0.0422(19) Uani 1 d . .
C20 C -0.3642(8) 0.4106(9) 0.2695(8) 0.059(2) Uani 1 d . .
H20A H -0.4578 0.4065 0.2656 0.071 Uiso 1 calc . .
C21 C -0.2763(9) 0.5107(8) 0.3522(8) 0.058(2) Uani 1 d . .
H21A H -0.3086 0.577 0.404 0.069 Uiso 1 calc . .
C22 C -0.1337(8) 0.5190(7) 0.3637(7) 0.0431(19) Uani 1 d . .
C23 C -0.0369(9) 0.6201(8) 0.4486(7) 0.056(2) Uani 1 d . .
H23A H -0.0646 0.69 0.5003 0.067 Uiso 1 calc . .
C24 C 0.0959(9) 0.6196(8) 0.4581(7) 0.055(2) Uani 1 d . .
H24A H 0.1621 0.6887 0.5149 0.066 Uiso 1 calc . .
C25 C 0.1328(7) 0.5143(7) 0.3818(6) 0.0439(19) Uani 1 d . .
H25A H 0.2259 0.5122 0.3908 0.053 Uiso 1 calc . .
C26 C -0.0865(7) 0.4193(7) 0.2868(6) 0.0348(17) Uani 1 d . .
C27 C -0.1816(7) 0.3151(7) 0.1950(6) 0.0340(17) Uani 1 d . .

loop_
_atom_site_aniso_label
_atom_site_aniso_U_11
_atom_site_aniso_U_22
_atom_site_aniso_U_33
_atom_site_aniso_U_23
_atom_site_aniso_U_13
_atom_site_aniso_U_12
Sm1 0.02166(18) 0.0318(2) 0.03014(19) 0.01203(15) 0.00709(13) 0.00582(13)
Tb1 0.02166(18) 0.0318(2) 0.03014(19) 0.01203(15) 0.00709(13) 0.00582(13)
O1 0.077(4) 0.047(3) 0.036(3) 0.015(3) 0.021(3) 0.015(3)
O2 0.041(3) 0.058(4) 0.060(4) 0.035(3) 0.007(3) -0.001(3)
O3 0.033(3) 0.053(3) 0.052(3) 0.027(3) 0.001(3) 0.000(3)
O4 0.025(3) 0.056(4) 0.076(4) 0.042(3) 0.007(3) 0.007(3)
O5 0.039(3) 0.053(3) 0.038(3) 0.020(3) 0.011(2) 0.022(3)
O6 0.048(3) 0.047(3) 0.038(3) 0.012(3) 0.008(3) 0.019(3)
N1 0.025(3) 0.043(4) 0.031(3) 0.010(3) 0.003(3) 0.005(3)
N2 0.027(3) 0.027(3) 0.038(3) 0.015(3) 0.002(3) 0.002(3)
C1 0.024(4) 0.043(5) 0.043(4) 0.021(4) 0.010(3) 0.007(4)
C2 0.042(5) 0.053(5) 0.039(4) 0.021(4) 0.016(4) 0.002(4)
C3 0.139(11) 0.081(8) 0.057(6) 0.002(6) 0.055(7) -0.013(7)
C4 0.071(7) 0.093(8) 0.095(8) 0.037(7) 0.035(6) -0.003(6)
C5 0.118(10) 0.111(9) 0.113(10) 0.087(8) 0.042(8) 0.047(8)
C6 0.039(5) 0.047(5) 0.045(4) 0.027(4) 0.015(4) 0.015(4)
C7 0.044(5) 0.051(5) 0.074(6) 0.042(5) 0.007(4) -0.001(4)
C8A 0.075(14) 0.075(15) 0.111(17) 0.048(13) -0.006(12) 0.006(11)
C9A 0.15(2) 0.13(2) 0.111(18) 0.062(14) 0.060(15) 0.004(15)
C10A 0.092(16) 0.063(14) 0.106(18) 0.042(13) 0.019(12) -0.003(11)
C8B 0.049(11) 0.079(15) 0.080(13) 0.058(12) -0.001(10) -0.006(10)
C9B 0.075(13) 0.082(13) 0.079(12) 0.067(11) 0.004(10) -0.006(10)
C10B 0.109(18) 0.071(14) 0.113(18) 0.052(13) 0.024(14) 0.034(13)
C11 0.026(4) 0.041(5) 0.042(5) 0.012(4) 0.000(3) 0.004(3)
C12 0.052(5) 0.071(6) 0.055(5) 0.031(5) 0.008(4) 0.029(5)
C13A 0.082(13) 0.074(13) 0.049(10) 0.041(10) 0.010(9) 0.038(11)
C14A 0.126(17) 0.089(15) 0.096(15) 0.044(12) 0.014(13) 0.062(13)
C15A 0.053(13) 0.150(19) 0.124(18) 0.072(14) 0.015(12) 0.018(13)
C13B 0.106(15) 0.114(16) 0.066(12) 0.037(11) 0.010(11) 0.084(13)
C14B 0.064(13) 0.137(17) 0.083(13) 0.061(12) 0.041(11) 0.048(12)
C15B 0.11(2) 0.12(2) 0.13(2) 0.076(16) 0.031(15) 0.017(14)
C16 0.038(4) 0.035(4) 0.038(4) 0.015(4) 0.004(3) 0.003(4)
C17 0.028(4) 0.055(5) 0.049(5) 0.021(4) -0.003(4) -0.004(4)
C18 0.026(4) 0.068(6) 0.069(6) 0.042(5) 0.004(4) 0.002(4)
C19 0.027(4) 0.066(6) 0.044(4) 0.032(4) 0.010(3) 0.011(4)
C20 0.036(5) 0.079(7) 0.062(6) 0.021(5) 0.022(4) 0.030(5)
C21 0.048(5) 0.057(6) 0.062(6) 0.012(5) 0.020(5) 0.026(5)
C22 0.041(5) 0.045(5) 0.043(4) 0.016(4) 0.011(4) 0.015(4)
C23 0.057(6) 0.051(6) 0.048(5) 0.007(4) 0.012(4) 0.024(5)
C24 0.060(6) 0.045(5) 0.041(5) 0.003(4) 0.003(4) 0.009(4)
C25 0.028(4) 0.049(5) 0.040(4) 0.007(4) 0.002(3) 0.007(4)
C26 0.032(4) 0.039(4) 0.037(4) 0.017(4) 0.011(3) 0.015(3)
C27 0.025(4) 0.044(5) 0.034(4) 0.020(4) 0.003(3) 0.005(3)

loop_
_atom_type_symbol
_atom_type_description
_atom_type_scat_dispersion_real
_atom_type_scat_dispersion_imag
_atom_type_scat_source
C C 0.0033 0.0016 'International Tables Vol C Tables 4.2.6.8 and 6.1.1.4'
H H 0 0 'International Tables Vol C Tables 4.2.6.8 and 6.1.1.4'
N N 0.0061 0.0033 'International Tables Vol C Tables 4.2.6.8 and 6.1.1.4'
O O 0.0106 0.006 'International Tables Vol C Tables 4.2.6.8 and 6.1.1.4'
Sm Sm -0.1638 3.4418 'International Tables Vol C Tables 4.2.6.8 and 6.1.1.4'
Tb Tb -0.1723 4.1537 'International Tables Vol C Tables 4.2.6.8 and 6.1.1.4'

loop_
_geom_angle_atom_site_label_1
_geom_angle_atom_site_label_2
_geom_angle_atom_site_label_3
_geom_angle
_geom_angle_site_symmetry_1
_geom_angle_site_symmetry_3
O1 Sm1 O2 89.15(19) . 2
O1 Sm1 O4 100.51(19) . .
O2 Sm1 O4 156.53(18) 2 .
O1 Sm1 O3 79.91(18) . .
O2 Sm1 O3 149.27(18) 2 .
O4 Sm1 O3 54.17(16) . .
O1 Sm1 O6 139.87(19) . .
O2 Sm1 O6 77.05(18) 2 .
O4 Sm1 O6 81.91(18) . .
O3 Sm1 O6 128.46(17) . .
O1 Sm1 O5 86.35(18) . .
O2 Sm1 O5 77.42(17) 2 .
O4 Sm1 O5 81.86(16) . .
O3 Sm1 O5 129.69(17) . .
O6 Sm1 O5 54.07(16) . .
O1 Sm1 N1 144.86(19) . .
O2 Sm1 N1 103.37(19) 2 .
O4 Sm1 N1 80.93(18) . .
O3 Sm1 N1 72.63(18) . .
O6 Sm1 N1 75.26(17) . .
O5 Sm1 N1 128.16(17) . .
O1 Sm1 N2 89.8(2) . .
O2 Sm1 N2 72.48(18) 2 .
O4 Sm1 N2 128.31(17) . .
O3 Sm1 N2 78.81(17) . .
O6 Sm1 N2 120.25(17) . .
O5 Sm1 N2 149.71(17) . .
N1 Sm1 N2 63.97(17) . .
O1 Sm1 C6 91.58(17) . .
O2 Sm1 C6 175.84(19) 2 .
O4 Sm1 C6 26.97(18) . .
O3 Sm1 C6 27.27(18) . .
O6 Sm1 C6 104.85(19) . .
O5 Sm1 C6 106.70(19) . .
N1 Sm1 C6 73.80(16) . .
N2 Sm1 C6 103.43(19) . .
O1 Sm1 C11 113.0(2) . .
O2 Sm1 C11 73.22(16) 2 .
O4 Sm1 C11 83.30(15) . .
O3 Sm1 C11 137.45(15) . .
O6 Sm1 C11 26.97(18) . .
O5 Sm1 C11 27.29(18) . .
N1 Sm1 C11 102.1(2) . .
N2 Sm1 C11 138.11(17) . .
C6 Sm1 C11 110.18(18) . .
C1 O1 Sm1 174.1(5) . .
C1 O2 Tb1 147.0(5) . 2
C1 O2 Sm1 147.0(5) . 2
Tb1 O2 Sm1 0.000(15) 2 2
C6 O3 Sm1 92.2(4) . .
C6 O4 Sm1 93.3(4) . .
C11 O5 Sm1 91.7(4) . .
C11 O6 Sm1 92.4(4) . .
C25 N1 C26 118.5(6) . .
C25 N1 Sm1 122.4(5) . .
C26 N1 Sm1 119.1(4) . .
C27 N2 C16 119.2(6) . .
C27 N2 Sm1 119.6(4) . .
C16 N2 Sm1 120.9(5) . .
O1 C1 O2 122.8(7) . .
O1 C1 C2 118.5(7) . .
O2 C1 C2 118.6(7) . .
C5 C2 C1 108.3(7) . .
C5 C2 C4 110.1(8) . .
C1 C2 C4 108.1(7) . .
C5 C2 C3 110.6(8) . .
C1 C2 C3 110.3(7) . .
C4 C2 C3 109.4(8) . .
C2 C3 H3A 109.5 . .
C2 C3 H3B 109.5 . .
H3A C3 H3B 109.5 . .
C2 C3 H3C 109.5 . .
H3A C3 H3C 109.5 . .
H3B C3 H3C 109.5 . .
C2 C4 H4A 109.5 . .
C2 C4 H4B 109.5 . .
H4A C4 H4B 109.5 . .
C2 C4 H4C 109.5 . .
H4A C4 H4C 109.5 . .
H4B C4 H4C 109.5 . .
C2 C5 H5A 109.5 . .
C2 C5 H5B 109.5 . .
H5A C5 H5B 109.5 . .
C2 C5 H5C 109.5 . .
H5A C5 H5C 109.5 . .
H5B C5 H5C 109.5 . .
O4 C6 O3 120.1(6) . .
O4 C6 C7 121.3(7) . .
O3 C6 C7 118.7(6) . .
O4 C6 Sm1 59.7(4) . .
O3 C6 Sm1 60.6(4) . .
C7 C6 Sm1 175.0(3) . .
C8B C7 C6 111.0(11) . .
C6 C7 C8A 110.4(13) . .
C8B C7 C9B 111.6(13) . .
C6 C7 C9B 107.4(10) . .
C6 C7 C9A 107.9(14) . .
C8A C7 C9A 109.5(16) . .
C6 C7 C10A 111.6(12) . .
C8A C7 C10A 107.3(15) . .
C9A C7 C10A 110.1(15) . .
C8B C7 C10B 111.7(15) . .
C6 C7 C10B 107.1(12) . .
C9B C7 C10B 107.9(14) . .
C7 C8A H8AA 109.5 . .
C7 C8A H8AB 109.5 . .
H8AA C8A H8AB 109.5 . .
C7 C8A H8AC 109.5 . .
H8AA C8A H8AC 109.5 . .
H8AB C8A H8AC 109.5 . .
C7 C9A H9AA 109.5 . .
C7 C9A H9AB 109.5 . .
H9AA C9A H9AB 109.5 . .
C7 C9A H9AC 109.5 . .
H9AA C9A H9AC 109.5 . .
H9AB C9A H9AC 109.5 . .
C7 C10A H10A 109.5 . .
C7 C10A H10B 109.5 . .
H10A C10A H10B 109.5 . .
C7 C10A H10C 109.5 . .
H10A C10A H10C 109.5 . .
H10B C10A H10C 109.5 . .
C7 C8B H8BA 109.5 . .
C7 C8B H8BB 109.5 . .
H8BA C8B H8BB 109.5 . .
C7 C8B H8BC 109.5 . .
H8BA C8B H8BC 109.5 . .
H8BB C8B H8BC 109.5 . .
C7 C9B H9BA 109.5 . .
C7 C9B H9BB 109.5 . .
H9BA C9B H9BB 109.5 . .
C7 C9B H9BC 109.5 . .
H9BA C9B H9BC 109.5 . .
H9BB C9B H9BC 109.5 . .
C7 C10B H10D 109.5 . .
C7 C10B H10E 109.5 . .
H10D C10B H10E 109.5 . .
C7 C10B H10F 109.5 . .
H10D C10B H10F 109.5 . .
H10E C10B H10F 109.5 . .
O6 C11 O5 120.9(6) . .
O6 C11 C12 119.4(6) . .
O5 C11 C12 119.7(7) . .
O6 C11 Sm1 60.6(3) . .
O5 C11 Sm1 61.0(3) . .
C12 C11 Sm1 171.3(3) . .
C15B C12 C13B 116.0(16) . .
C15A C12 C13A 109.3(15) . .
C15A C12 C11 112.6(13) . .
C15B C12 C11 109.4(14) . .
C13B C12 C11 112.5(10) . .
C13A C12 C11 110.1(10) . .
C15A C12 C14A 114.3(15) . .
C13A C12 C14A 103.9(14) . .
C11 C12 C14A 106.3(10) . .
C15B C12 C14B 111.3(15) . .
C13B C12 C14B 102.8(13) . .
C11 C12 C14B 103.9(11) . .
C12 C13A H13A 109.5 . .
C12 C13A H13B 109.5 . .
H13A C13A H13B 109.5 . .
C12 C13A H13C 109.5 . .
H13A C13A H13C 109.5 . .
H13B C13A H13C 109.5 . .
C12 C14A H14A 109.5 . .
C12 C14A H14B 109.5 . .
H14A C14A H14B 109.5 . .
C12 C14A H14C 109.5 . .
H14A C14A H14C 109.5 . .
H14B C14A H14C 109.5 . .
C12 C15A H15A 109.5 . .
C12 C15A H15B 109.5 . .
H15A C15A H15B 109.5 . .
C12 C15A H15C 109.5 . .
H15A C15A H15C 109.5 . .
H15B C15A H15C 109.5 . .
C12 C13B H13D 109.5 . .
C12 C13B H13E 109.5 . .
H13D C13B H13E 109.5 . .
C12 C13B H13F 109.5 . .
H13D C13B H13F 109.5 . .
H13E C13B H13F 109.5 . .
C12 C14B H14D 109.5 . .
C12 C14B H14E 109.5 . .
H14D C14B H14E 109.5 . .
C12 C14B H14F 109.5 . .
H14D C14B H14F 109.5 . .
H14E C14B H14F 109.5 . .
C12 C15B H15D 109.5 . .
C12 C15B H15E 109.5 . .
H15D C15B H15E 109.5 . .
C12 C15B H15F 109.5 . .
H15D C15B H15F 109.5 . .
H15E C15B H15F 109.5 . .
N2 C16 C17 122.3(7) . .
N2 C16 H16A 118.9 . .
C17 C16 H16A 118.9 . .
C18 C17 C16 119.9(7) . .
C18 C17 H17A 120 . .
C16 C17 H17A 120 . .
C17 C18 C19 118.6(7) . .
C17 C18 H18A 120.7 . .
C19 C18 H18A 120.7 . .
C18 C19 C27 117.8(7) . .
C18 C19 C20 123.7(7) . .
C27 C19 C20 118.5(7) . .
C21 C20 C19 122.0(7) . .
C21 C20 H20A 119 . .
C19 C20 H20A 119 . .
C20 C21 C22 120.9(8) . .
C20 C21 H21A 119.6 . .
C22 C21 H21A 119.6 . .
C23 C22 C26 117.2(7) . .
C23 C22 C21 123.7(7) . .
C26 C22 C21 119.1(7) . .
C24 C23 C22 120.7(8) . .
C24 C23 H23A 119.7 . .
C22 C23 H23A 119.7 . .
C23 C24 C25 118.0(8) . .
C23 C24 H24A 121 . .
C25 C24 H24A 121 . .
N1 C25 C24 123.8(7) . .
N1 C25 H25A 118.1 . .
C24 C25 H25A 118.1 . .
N1 C26 C22 121.7(7) . .
N1 C26 C27 118.8(6) . .
C22 C26 C27 119.5(6) . .
N2 C27 C19 122.1(6) . .
N2 C27 C26 118.0(6) . .
C19 C27 C26 119.9(7) . .

loop_
_geom_bond_atom_site_label_1
_geom_bond_atom_site_label_2
_geom_bond_distance
_geom_bond_site_symmetry_2
Sm1 O1 2.254(5) .
Sm1 O2 2.342(5) 2
Sm1 O4 2.385(5) .
Sm1 O3 2.403(5) .
Sm1 O6 2.411(5) .
Sm1 O5 2.420(5) .
Sm1 N1 2.550(6) .
Sm1 N2 2.570(5) .
Sm1 C6 2.757(7) .
Sm1 C11 2.765(7) .
O1 C1 1.245(8) .
O2 C1 1.248(8) .
O2 Tb1 2.342(5) 2
O2 Sm1 2.342(5) 2
O3 C6 1.264(8) .
O4 C6 1.252(8) .
O5 C11 1.268(8) .
O6 C11 1.255(8) .
N1 C25 1.310(9) .
N1 C26 1.352(8) .
N2 C27 1.325(8) .
N2 C16 1.328(8) .
C1 C2 1.523(10) .
C2 C5 1.517(12) .
C2 C4 1.528(12) .
C2 C3 1.536(11) .
C3 H3A 0.98 .
C3 H3B 0.98 .
C3 H3C 0.98 .
C4 H4A 0.98 .
C4 H4B 0.98 .
C4 H4C 0.98 .
C5 H5A 0.98 .
C5 H5B 0.98 .
C5 H5C 0.98 .
C6 C7 1.514(9) .
C7 C8B 1.514(14) .
C7 C8A 1.518(16) .
C7 C9B 1.524(15) .
C7 C9A 1.530(16) .
C7 C10A 1.540(16) .
C7 C10B 1.541(16) .
C8A H8AA 0.98 .
C8A H8AB 0.98 .
C8A H8AC 0.98 .
C9A H9AA 0.98 .
C9A H9AB 0.98 .
C9A H9AC 0.98 .
C10A H10A 0.98 .
C10A H10B 0.98 .
C10A H10C 0.98 .
C8B H8BA 0.98 .
C8B H8BB 0.98 .
C8B H8BC 0.98 .
C9B H9BA 0.98 .
C9B H9BB 0.98 .
C9B H9BC 0.98 .
C10B H10D 0.98 .
C10B H10E 0.98 .
C10B H10F 0.98 .
C11 C12 1.525(9) .
C12 C15A 1.496(15) .
C12 C15B 1.496(16) .
C12 C13B 1.517(14) .
C12 C13A 1.523(15) .
C12 C14A 1.564(15) .
C12 C14B 1.607(16) .
C13A H13A 0.98 .
C13A H13B 0.98 .
C13A H13C 0.98 .
C14A H14A 0.98 .
C14A H14B 0.98 .
C14A H14C 0.98 .
C15A H15A 0.98 .
C15A H15B 0.98 .
C15A H15C 0.98 .
C13B H13D 0.98 .
C13B H13E 0.98 .
C13B H13F 0.98 .
C14B H14D 0.98 .
C14B H14E 0.98 .
C14B H14F 0.98 .
C15B H15D 0.98 .
C15B H15E 0.98 .
C15B H15F 0.98 .
C16 C17 1.388(10) .
C16 H16A 0.95 .
C17 C18 1.358(11) .
C17 H17A 0.95 .
C18 C19 1.404(11) .
C18 H18A 0.95 .
C19 C27 1.414(9) .
C19 C20 1.436(11) .
C20 C21 1.339(11) .
C20 H20A 0.95 .
C21 C22 1.437(11) .
C21 H21A 0.95 .
C22 C23 1.396(11) .
C22 C26 1.415(10) .
C23 C24 1.352(11) .
C23 H23A 0.95 .
C24 C25 1.399(10) .
C24 H24A 0.95 .
C25 H25A 0.95 .
C26 C27 1.435(9) .
